data_4509803
loop_
_publ_author_name
'Carlucci, Lucia'
'Ciani, Gianfranco'
'Garc\'ia-Ruiz, Juan Manuel'
'Moret, Massimo'
'Proserpio, Davide M.'
'Rizzato, Silvia'

_publ_section_title
;
 Crystallization Behavior of Coordination Polymers. 1. Kinetic and
 Thermodynamic Features of 1,3-Bis(4-pyridyl)propane/MCl2Systems
;
_journal_issue 12
_journal_name_full 'Crystal Growth &amp; Design'
_journal_page_first 5024
_journal_paper_doi 10.1021/cg900985w
_journal_volume 9
_journal_year 2009
_chemical_formula_sum 'C13 H14 Cl2 Co N2'
_chemical_formula_weight 328.0
_space_group_IT_number 11
_symmetry_cell_setting monoclinic
_symmetry_Int_Tables_number 11
_symmetry_space_group_name_Hall '-P 2yb'
_symmetry_space_group_name_H-M 'P 1 21/m 1'
_atom_sites_solution_hydrogens geom
_atom_sites_solution_primary direct
_atom_sites_solution_secondary difmap
_cell_angle_alpha 90
_cell_angle_beta 93.589(2)
_cell_angle_gamma 90
_cell_formula_units_Z 2
_cell_length_a 5.189(1)
_cell_length_b 12.980(1)
_cell_length_c 10.493(1)
_cell_measurement_reflns_used 784
_cell_measurement_temperature 293(2)
_cell_measurement_theta_max 25
_cell_measurement_theta_min 2.5
_cell_volume 705.35(16)
_computing_cell_refinement 'Bruker-AXS SAINT Software'
_computing_data_collection 'Bruker-AXS SMART Software'
_computing_data_reduction 'Bruker-AXS SAINT Software'
_computing_publication_material 'WinGX v1.70.01(L.J. Farrugia, 1999)'
_computing_structure_refinement 'SHELXL-97 (Sheldrick, 1997)'
_computing_structure_solution 'SHELXS-97 (Sheldrick, 1997)'
_diffrn_ambient_temperature 293(2)
_diffrn_detector CCD_plate
_diffrn_measured_fraction_theta_full 1.0
_diffrn_measured_fraction_theta_max 1.0
_diffrn_measurement_device 'bruker apex CCD'
_diffrn_measurement_method omega-scan
_diffrn_radiation_monochromator graphite
_diffrn_radiation_type MoK\a
_diffrn_radiation_wavelength 0.71073
_diffrn_reflns_av_R_equivalents 0.028
_diffrn_reflns_av_unetI/netI 0.0201
_diffrn_reflns_limit_h_max 6
_diffrn_reflns_limit_h_min -6
_diffrn_reflns_limit_k_max 15
_diffrn_reflns_limit_k_min -15
_diffrn_reflns_limit_l_max 12
_diffrn_reflns_limit_l_min -12
_diffrn_reflns_number 5939
_diffrn_reflns_theta_full 25.01
_diffrn_reflns_theta_max 25.01
_diffrn_reflns_theta_min 1.94
_diffrn_standards_decay_% 0
_exptl_absorpt_coefficient_mu 1.577
_exptl_absorpt_correction_T_max 0.729
_exptl_absorpt_correction_T_min 0.592
_exptl_absorpt_correction_type empirical
_exptl_absorpt_process_details 'Sadabs 2.01 (Bruker AXS, 1999)'
_exptl_crystal_colour blue
_exptl_crystal_density_diffrn 1.545
_exptl_crystal_density_method 'not measured'
_exptl_crystal_description primatic
_exptl_crystal_F_000 334
_exptl_crystal_size_max 0.4
_exptl_crystal_size_mid 0.4
_exptl_crystal_size_min 0.2
_refine_diff_density_max 0.354
_refine_diff_density_min -0.142
_refine_diff_density_rms 0.054
_refine_ls_extinction_method none
_refine_ls_goodness_of_fit_ref 1.092
_refine_ls_hydrogen_treatment constr
_refine_ls_matrix_type full
_refine_ls_number_parameters 88
_refine_ls_number_reflns 1305
_refine_ls_number_restraints 0
_refine_ls_restrained_S_all 1.092
_refine_ls_R_factor_all 0.0298
_refine_ls_R_factor_gt 0.0252
_refine_ls_shift/su_max 0
_refine_ls_shift/su_mean 0
_refine_ls_structure_factor_coef Fsqd
_refine_ls_weighting_details 'calc w=1/[\s^2^(Fo^2^)+(0.0362P)^2^+0.1738P] where P=(Fo^2^+2Fc^2^)/3'
_refine_ls_weighting_scheme calc
_refine_ls_wR_factor_gt 0.065
_refine_ls_wR_factor_ref 0.0681
_reflns_number_gt 1159
_reflns_number_total 1305
_reflns_threshold_expression >2sigma(I)
_cod_data_source_file cg900985wsup11.cif
_cod_data_source_block 6Co
_cod_depositor_comments
;
The following automatic conversions were performed:

'_symmetry_cell_setting' value 'Monoclinic' changed to 'monoclinic'
according to /home/saulius/struct/CIF-dictionaries/cif_core.dic
dictionary named 'cif_core.dic' version 2.4.2 from 2011-04-26.

Automatic conversion script
Id: cif_fix_values 1891 2012-01-12 08:04:46Z andrius 
;
_cod_original_sg_symbol_H-M 'P 21/m'
_cod_database_code 4509803

loop_
_symmetry_equiv_pos_as_xyz
'x, y, z'
'-x, y+1/2, -z'
'-x, -y, -z'
'x, -y-1/2, z'

loop_
_atom_site_label
_atom_site_type_symbol
_atom_site_fract_x
_atom_site_fract_y
_atom_site_fract_z
_atom_site_U_iso_or_equiv
_atom_site_adp_type
_atom_site_occupancy
_atom_site_symmetry_multiplicity
_atom_site_calc_flag
_atom_site_refinement_flags
Co Co 0.95217(7) 0.25 0.72232(3) 0.04405(15) Uani 1 2 d S
Cl1 Cl 1.24273(14) 0.25 0.89109(7) 0.0538(2) Uani 1 2 d S
Cl2 Cl 1.04514(16) 0.25 0.51669(7) 0.0619(2) Uani 1 2 d S
N N 0.7432(3) 0.11862(11) 0.74201(14) 0.0431(4) Uani 1 1 d .
C1 C 0.5501(4) 0.09328(15) 0.65758(19) 0.0512(5) Uani 1 1 d .
H1 H 0.5177 0.1354 0.5866 0.061 Uiso 1 1 calc R
C2 C 0.3974(4) 0.00814(16) 0.6706(2) 0.0516(5) Uani 1 1 d .
H2 H 0.2635 -0.0056 0.6099 0.062 Uiso 1 1 calc R
C3 C 0.4418(4) -0.05726(14) 0.77341(19) 0.0444(4) Uani 1 1 d .
C4 C 0.6439(4) -0.03101(15) 0.8599(2) 0.0501(5) Uani 1 1 d .
H4 H 0.6832 -0.0728 0.9304 0.06 Uiso 1 1 calc R
C5 C 0.7861(4) 0.05590(15) 0.84214(19) 0.0488(5) Uani 1 1 d .
H5 H 0.9187 0.0721 0.9025 0.059 Uiso 1 1 calc R
C6 C 0.2867(4) -0.15279(15) 0.7913(2) 0.0510(5) Uani 1 1 d .
H6A H 0.1316 -0.1504 0.7347 0.061 Uiso 1 1 calc R
H6B H 0.2343 -0.1552 0.8784 0.061 Uiso 1 1 calc R
C7 C 0.4381(5) -0.25 0.7640(3) 0.0447(6) Uani 1 2 d S
H7A H 0.599 -0.25 0.8163 0.054 Uiso 1 2 calc SR
H7B H 0.4798 -0.25 0.6751 0.054 Uiso 1 2 calc SR

loop_
_atom_site_aniso_label
_atom_site_aniso_U_11
_atom_site_aniso_U_22
_atom_site_aniso_U_33
_atom_site_aniso_U_23
_atom_site_aniso_U_13
_atom_site_aniso_U_12
Co 0.0546(2) 0.0366(2) 0.0405(2) 0 -0.00053(16) 0
Cl1 0.0620(4) 0.0488(4) 0.0489(4) 0 -0.0094(3) 0
Cl2 0.0661(5) 0.0790(5) 0.0400(4) 0 -0.0001(3) 0
N 0.0492(8) 0.0357(8) 0.0439(9) -0.0024(7) 0.0002(7) 0.0045(7)
C1 0.0618(12) 0.0429(11) 0.0477(11) 0.0046(9) -0.0062(9) 0.0030(9)
C2 0.0551(11) 0.0454(11) 0.0526(12) -0.0040(9) -0.0101(9) 0.0012(9)
C3 0.0467(10) 0.0349(10) 0.0521(11) -0.0065(8) 0.0060(8) 0.0065(8)
C4 0.0576(12) 0.0413(10) 0.0504(12) 0.0068(9) -0.0038(9) 0.0012(9)
C5 0.0539(11) 0.0426(11) 0.0486(11) 0.0020(9) -0.0077(9) -0.0016(9)
C6 0.0488(10) 0.0406(11) 0.0640(13) -0.0050(9) 0.0063(9) 0.0018(8)
C7 0.0456(14) 0.0361(14) 0.0524(16) 0 0.0045(12) 0

loop_
_atom_type_symbol
_atom_type_description
_atom_type_scat_dispersion_real
_atom_type_scat_dispersion_imag
_atom_type_scat_source
C C 0.0033 0.0016 'International Tables Vol C Tables 4.2.6.8 and 6.1.1.4'
H H 0 0 'International Tables Vol C Tables 4.2.6.8 and 6.1.1.4'
N N 0.0061 0.0033 'International Tables Vol C Tables 4.2.6.8 and 6.1.1.4'
Cl Cl 0.1484 0.1585 'International Tables Vol C Tables 4.2.6.8 and 6.1.1.4'
Co Co 0.3494 0.9721 'International Tables Vol C Tables 4.2.6.8 and 6.1.1.4'

loop_
_geom_angle_atom_site_label_1
_geom_angle_atom_site_label_2
_geom_angle_atom_site_label_3
_geom_angle
_geom_angle_site_symmetry_1
_geom_angle_site_symmetry_3
N Co N 113.57(9) . 4_565
N Co Cl2 104.22(4) . .
N Co Cl2 104.22(4) 4_565 .
N Co Cl1 104.74(5) . .
N Co Cl1 104.74(5) 4_565 .
Cl2 Co Cl1 125.68(3) . .
C5 N C1 116.89(17) . .
C5 N Co 121.71(13) . .
C1 N Co 121.35(13) . .
N C1 C2 123.09(18) . .
N C1 H1 118.5 . .
C2 C1 H1 118.5 . .
C1 C2 C3 120.29(18) . .
C1 C2 H2 119.9 . .
C3 C2 H2 119.9 . .
C2 C3 C4 116.27(18) . .
C2 C3 C6 122.87(18) . .
C4 C3 C6 120.85(18) . .
C5 C4 C3 120.45(19) . .
C5 C4 H4 119.8 . .
C3 C4 H4 119.8 . .
N C5 C4 123.00(18) . .
N C5 H5 118.5 . .
C4 C5 H5 118.5 . .
C3 C6 C7 112.02(16) . .
C3 C6 H6A 109.2 . .
C7 C6 H6A 109.2 . .
C3 C6 H6B 109.2 . .
C7 C6 H6B 109.2 . .
H6A C6 H6B 107.9 . .
C6 C7 C6 111.9(2) . 4
C6 C7 H7A 109.2 . .
C6 C7 H7A 109.2 4 .
C6 C7 H7B 109.2 . .
C6 C7 H7B 109.2 4 .
H7A C7 H7B 107.9 . .

loop_
_geom_bond_atom_site_label_1
_geom_bond_atom_site_label_2
_geom_bond_distance
_geom_bond_site_symmetry_2
Co N 2.0384(16) .
Co N 2.0384(16) 4_565
Co Cl2 2.2402(8) .
Co Cl1 2.2528(8) .
N C5 1.337(2) .
N C1 1.336(3) .
C1 C2 1.371(3) .
C1 H1 0.93 .
C2 C3 1.381(3) .
C2 H2 0.93 .
C3 C4 1.386(3) .
C3 C6 1.497(3) .
C4 C5 1.367(3) .
C4 H4 0.93 .
C5 H5 0.93 .
C6 C7 1.523(2) .
C6 H6A 0.97 .
C6 H6B 0.97 .
C7 C6 1.523(2) 4
C7 H7A 0.97 .
C7 H7B 0.97 .
